data_2101282
loop_
_publ_author_name
'Suwinska, K.'

_publ_section_title
;
 Structure and thermochemical properties of some alkyluracils
;
_journal_issue 2
_journal_name_full 'Acta Crystallographica Section B'
_journal_page_first 248
_journal_page_last 254
_journal_paper_doi 10.1107/S0108768194008529
_journal_volume 51
_journal_year 1995
_chemical_formula_sum 'C8 H12 N2 O2'
_chemical_formula_weight 168.20
_space_group_IT_number 14
_space_group_name_Hall '-P 2yn'
_space_group_name_H-M_alt 'P 1 21/n 1'
_symmetry_cell_setting monoclinic
_symmetry_space_group_name_H-M 'P 1 21/n 1'
_cell_angle_alpha 90
_cell_angle_beta 92.970(10)
_cell_angle_gamma 90
_cell_formula_units_Z 4
_cell_length_a 4.1070(10)
_cell_length_b 9.8060(10)
_cell_length_c 20.994(2)
_cell_volume 844.4(2)
_diffrn_radiation_type 'Cu K\a'
_diffrn_radiation_wavelength 1.54178
_exptl_absorpt_coefficient_mu 0.76
_exptl_crystal_density_diffrn 1.323
_cod_data_source_file na0060.cif
_cod_data_source_block II
_cod_original_cell_volume 844.4(4)
_cod_original_sg_symbol_H-M P21/n
_cod_database_code 2101282

loop_
_space_group_symop_id
_space_group_symop_operation_xyz
1 x,y,z
2 -x+1/2,y+1/2,-z+1/2
3 -x,-y,-z
4 x+1/2,-y+1/2,z+1/2

loop_
_atom_site_label
_atom_site_fract_x
_atom_site_fract_y
_atom_site_fract_z
O1 .0402(3) .37850(10) .18980(10)
O2 .4972(3) .2091(2) .01440(10)
N1 .0281(3) .14880(10) .17460(10)
N2 .2653(3) .29390(10) .10150(10)
C1 .1058(4) .2797(2) .15720(10)
C2 .3499(4) .1859(2) .06220(10)
C3 .2519(4) .0533(2) .08290(10)
C4 .0986(3) .0359(2) .13750(10)
C5 -.1271(4) .1334(2) .23600(10)
C6 .3511(6) .4320(2) .08270(10)
C7 -.0003(4) -.1006(2) .16210(10)
C8 .0633(5) -.2208(2) .11940(10)
H3 .298(5) -.024(2) .0580(10)
H51 -.157(9) .221(5) .254(2)
H52 -.334(5) .090(3) .2290(10)
H53 .008(6) .080(3) .2640(10)
H61 .282(9) .495(9) .113(3)
H62 .581(9) .439(9) .080(4)
H63 .247(9) .451(7) .042(2)
H71 -.228(5) -.098(3) .1680(10)
H72 .116(5) -.115(2) .2020(10)
H81 -.005(5) -.302(3) .1390(10)
H82 -.053(5) -.209(3) .0800(10)
H83 .291(6) -.226(3) .1130(10)
